data_7027604
loop_
_publ_author_name
'Henderson, William'
'Koh, Lip L.'
'Ranford, John D.'
'Robinson, Ward T.'
'Svensson, Jan O.'
'Vittal, Jagadese J.'
'Wang, Yu M.'
'Xu, Yan'

_publ_section_title
;
 Clusters in bis-tridentate tethered domains of an iron chelating
 drug&#x200A;&#x2020;
;
_journal_issue 19
_journal_name_full 'Journal of the Chemical Society, Dalton Transactions'
_journal_page_first 3341
_journal_paper_doi 10.1039/a904728j
_journal_year 1999
_chemical_formula_sum 'C24 H32 Fe N4 O6.5'
_chemical_formula_weight 547.5
_chemical_name_systematic
; 
 ? 
;
_space_group_IT_number 14
_symmetry_cell_setting monoclinic
_symmetry_space_group_name_Hall '-P 2ybc'
_symmetry_space_group_name_H-M 'P 1 21/c 1'
_atom_sites_solution_hydrogens geom
_atom_sites_solution_primary direct
_atom_sites_solution_secondary difmap
_audit_creation_method SHELXL-97
_cell_angle_alpha 90
_cell_angle_beta 98.48(3)
_cell_angle_gamma 90
_cell_formula_units_Z 4
_cell_length_a 11.135(2)
_cell_length_b 19.350(4)
_cell_length_c 12.405(2)
_cell_measurement_temperature 298
_cell_volume 2643.6(9)
_computing_cell_refinement SHELEXTL
_computing_data_collection SHELEXTL
_computing_data_reduction SHELEXTL
_computing_molecular_graphics SHELEXTL
_computing_publication_material SHELEXTL
_computing_structure_refinement SHELEXTL
_computing_structure_solution SHELEXTL
_diffrn_ambient_temperature 298
_diffrn_measurement_device 'Siemens R3m/V'
_diffrn_measurement_method 'omega scans'
_diffrn_radiation_monochromator graphite
_diffrn_radiation_source 'fine-focus sealed tube'
_diffrn_radiation_type MoK\a
_diffrn_radiation_wavelength 0.71073
_diffrn_reflns_av_R_equivalents 0.034
_diffrn_reflns_av_sigmaI/netI 2639
_diffrn_reflns_limit_h_max 13
_diffrn_reflns_limit_h_min 0
_diffrn_reflns_limit_k_max 23
_diffrn_reflns_limit_k_min 0
_diffrn_reflns_limit_l_max 14
_diffrn_reflns_limit_l_min -14
_diffrn_reflns_number 4951
_diffrn_reflns_theta_full 25.00
_diffrn_reflns_theta_max 25.00
_diffrn_reflns_theta_min 1.75
_diffrn_standards_interval_count 97
_diffrn_standards_number 3
_exptl_absorpt_coefficient_mu 0.619
_exptl_absorpt_correction_type N/A
_exptl_crystal_colour black
_exptl_crystal_density_diffrn 1.355
_exptl_crystal_density_meas ?
_exptl_crystal_density_method 'not measured'
_exptl_crystal_description polyhedra
_exptl_crystal_F_000 1124
_exptl_crystal_size_max 0.40
_exptl_crystal_size_mid 0.35
_exptl_crystal_size_min 0.20
_refine_diff_density_max 0.54
_refine_diff_density_min -0.32
_refine_ls_extinction_coef -0.00011(7)
_refine_ls_extinction_expression Fc^*^=Fc[1+0.002xFc^2^\sin(2\q)]^-1/4^
_refine_ls_extinction_method SHELXL
_refine_ls_goodness_of_fit_ref 1.90
_refine_ls_hydrogen_treatment mixed
_refine_ls_matrix_type full
_refine_ls_number_parameters 335
_refine_ls_number_reflns 4696
_refine_ls_number_restraints 0
_refine_ls_R_factor_all 0.1164
_refine_ls_R_factor_gt 0.0651
_refine_ls_shift/su_max 1.439
_refine_ls_shift/su_mean 0.011
_refine_ls_structure_factor_coef F
_refine_ls_weighting_details 'calc w=1/[\s^2^(F)+(0.0002)F^2^]'
_refine_ls_weighting_scheme calc
_refine_ls_wR_factor_gt 0.0639
_refine_ls_wR_factor_ref 0.0758
_reflns_number_gt 2639
_reflns_number_total 4696
_reflns_threshold_expression >4sigma(I)
_cod_data_source_file 904728jsup1.cif
_cod_data_source_block Complex1
_cod_depositor_comments
;
The following automatic conversions were performed:

'_symmetry_cell_setting' value 'Monoclinic' changed to 'monoclinic'
according to /home/saulius/struct/CIF-dictionaries/cif_core.dic
dictionary named 'cif_core.dic' version 2.4.2 from 2011-04-26.

Automatic conversion script
Id: cif_fix_values 1891 2012-01-12 08:04:46Z andrius 

The following automatic conversions were performed:

'_exptl_crystal_density_meas' value 'not measured' was changed to '?'
- the value is perceived as not measured.

Automatic conversion script
Id: cif_fix_values 3008 2015-01-20 13:52:24Z robertas 
;
_cod_original_cell_volume 2643.6(8)
_cod_original_sg_symbol_H-M P21/c
_cod_database_code 7027604

loop_
_symmetry_equiv_pos_as_xyz
'x, y, z'
'-x, y+1/2, -z+1/2'
'-x, -y, -z'
'x, -y-1/2, z-1/2'

loop_
_atom_site_label
_atom_site_type_symbol
_atom_site_fract_x
_atom_site_fract_y
_atom_site_fract_z
_atom_site_U_iso_or_equiv
_atom_site_adp_type
_atom_site_occupancy
_atom_site_symmetry_multiplicity
_atom_site_calc_flag
_atom_site_refinement_flags
Fe Fe 0.2654(1) 0.6669(1) 0.0755(1) 0.054(1) Uani 1 1 d .
O1 O 0.1462(4) 0.7331(2) 0.1031(3) 0.070(2) Uani 1 1 d .
O8 O 0.3805(3) 0.5853(2) 0.0977(3) 0.068(2) Uani 1 1 d .
O1' O 0.3920(4) 0.7344(2) 0.0980(3) 0.067(2) Uani 1 1 d .
O8' O 0.1338(3) 0.6022(2) -0.0086(3) 0.064(2) Uani 1 1 d .
N1 N 0.2436(4) 0.6253(3) 0.2285(4) 0.053(2) Uani 1 1 d .
N2 N 0.3151(5) 0.5680(3) 0.2619(4) 0.065(2) Uani 1 1 d .
N1' N 0.2839(4) 0.6783(2) -0.0914(3) 0.044(2) Uani 1 1 d .
N2' N 0.2085(5) 0.6349(3) -0.1583(4) 0.055(2) Uani 1 1 d .
C1 C 0.0667(6) 0.7379(3) 0.1740(5) 0.057(3) Uani 1 1 d .
C2 C -0.0258(6) 0.7873(4) 0.1572(6) 0.077(3) Uani 1 1 d .
C3 C -0.1053(7) 0.7942(4) 0.2306(7) 0.086(4) Uani 1 1 d .
C4 C -0.0959(7) 0.7547(4) 0.3225(7) 0.096(4) Uani 1 1 d .
C5 C -0.0067(7) 0.7067(4) 0.3393(6) 0.083(3) Uani 1 1 d .
C6 C 0.0770(6) 0.6960(3) 0.2667(5) 0.055(2) Uani 1 1 d .
C7 C 0.1641(6) 0.6423(3) 0.2898(5) 0.060(3) Uani 1 1 d .
C8 C 0.3824(6) 0.5509(3) 0.1865(6) 0.065(3) Uani 1 1 d .
C9 C 0.4576(6) 0.4867(4) 0.2048(6) 0.087(3) Uani 1 1 d .
C10 C 0.4204(8) 0.4334(4) 0.1092(8) 0.118(5) Uani 1 1 d .
C11 C 0.2914(9) 0.4134(5) 0.0928(8) 0.123(5) Uani 1 1 d .
C12 C 0.2563(8) 0.3639(4) -0.0025(9) 0.117(5) Uani 1 1 d .
C1' C 0.4614(6) 0.7678(3) 0.0368(5) 0.054(2) Uani 1 1 d .
C2' C 0.5541(6) 0.8117(3) 0.0857(5) 0.076(3) Uani 1 1 d .
C3' C 0.6253(6) 0.8473(4) 0.0262(6) 0.083(3) Uani 1 1 d .
C4' C 0.6101(6) 0.8419(3) -0.0850(6) 0.077(3) Uani 1 1 d .
C5' C 0.5219(6) 0.7997(3) -0.1351(5) 0.064(3) Uani 1 1 d .
C6' C 0.4452(5) 0.7617(3) -0.0775(4) 0.046(2) Uani 1 1 d .
C7' C 0.3577(5) 0.7166(3) -0.1353(4) 0.050(2) Uani 1 1 d .
C8' C 0.1338(6) 0.5955(3) -0.1097(6) 0.059(3) Uani 1 1 d .
C9' C 0.0554(6) 0.5445(3) -0.1768(5) 0.073(3) Uani 1 1 d .
C10' C 0.0918(7) 0.4708(4) -0.1421(6) 0.086(3) Uani 1 1 d .
C11' C 0.2221(8) 0.4563(4) -0.1505(6) 0.095(4) Uani 1 1 d .
C12' C 0.2673(8) 0.3839(4) -0.1150(8) 0.113(4) Uani 1 1 d .
O2W O 0.2427(5) 0.6250(2) -0.3768(4) 0.096(2) Uiso 1 1 d PG
O4W O 0.0154(43) 0.5323(11) -0.5063(18) 0.248(15) Uiso 0.25 1 d PG
O3W O -0.1214(22) 0.5279(11) -0.4789(30) 0.325(21) Uiso 0.25 1 d PG
O1W O 0.3681(7) 0.5338(3) -0.5162(4) 0.155(3) Uiso 1 1 d PG
H2A H -0.0327 0.8171 0.0947 0.090 Uiso 1 1 calc R
H3A H -0.1709 0.8267 0.2171 0.095 Uiso 1 1 calc R
H4A H -0.1502 0.7613 0.3749 0.110 Uiso 1 1 calc R
H5A H 0.0002 0.6783 0.4033 0.095 Uiso 1 1 calc R
H7A H 0.1638 0.6167 0.3560 0.070 Uiso 1 1 calc R
H9A H 0.4439 0.4662 0.2724 0.100 Uiso 1 1 calc R
H9B H 0.5421 0.4984 0.2102 0.100 Uiso 1 1 calc R
H10A H 0.4682 0.3921 0.1218 0.130 Uiso 1 1 calc R
H10B H 0.4376 0.4539 0.0426 0.130 Uiso 1 1 calc R
H11A H 0.2433 0.4547 0.0812 0.150 Uiso 1 1 calc R
H11B H 0.2743 0.3920 0.1586 0.150 Uiso 1 1 calc R
H12C H 0.1721 0.3525 -0.0042 0.130 Uiso 1 1 calc R
H12D H 0.3012 0.3220 0.0152 0.130 Uiso 1 1 calc R
H2'A H 0.5663 0.8166 0.1636 0.090 Uiso 1 1 calc R
H3'A H 0.6883 0.8767 0.0623 0.095 Uiso 1 1 calc R
H4'A H 0.6593 0.8686 -0.1270 0.085 Uiso 1 1 calc R
H5'A H 0.5125 0.7943 -0.2128 0.080 Uiso 1 1 calc R
H7'A H 0.3549 0.7140 -0.2130 0.060 Uiso 1 1 calc R
H9'A H 0.0650 0.5502 -0.2519 0.085 Uiso 1 1 calc R
H9'B H -0.0281 0.5529 -0.1699 0.085 Uiso 1 1 calc R
H10C H 0.0424 0.4379 -0.1864 0.100 Uiso 1 1 calc R
H10D H 0.0790 0.4648 -0.0679 0.100 Uiso 1 1 calc R
H11C H 0.2708 0.4890 -0.1051 0.120 Uiso 1 1 calc R
H11D H 0.2345 0.4643 -0.2245 0.120 Uiso 1 1 calc R
H12A H 0.2227 0.3517 -0.1643 0.130 Uiso 1 1 calc R
H12B H 0.3516 0.3793 -0.1221 0.130 Uiso 1 1 calc R
H1N H 0.2186 0.6288 -0.2294 0.060 Uiso 1 1 calc R

loop_
_atom_site_aniso_label
_atom_site_aniso_U_11
_atom_site_aniso_U_22
_atom_site_aniso_U_33
_atom_site_aniso_U_23
_atom_site_aniso_U_13
_atom_site_aniso_U_12
Fe 0.073(1) 0.053(1) 0.040(1) 0.004(1) 0.018(1) 0.003(1)
O1 0.092(3) 0.070(3) 0.054(3) 0.024(3) 0.027(3) 0.009(2)
O8 0.072(3) 0.071(3) 0.068(3) 0.018(2) 0.031(2) 0.017(2)
O1' 0.094(3) 0.073(3) 0.037(2) -0.022(3) 0.015(2) -0.007(2)
O8' 0.074(3) 0.068(3) 0.053(3) -0.009(2) 0.022(2) -0.001(2)
N1 0.060(3) 0.061(3) 0.041(3) 0.002(3) 0.013(3) 0.006(3)
N2 0.073(4) 0.068(4) 0.055(3) 0.014(3) 0.013(3) 0.016(3)
N1' 0.056(3) 0.041(3) 0.036(3) -0.005(3) 0.004(2) -0.001(2)
N2' 0.068(4) 0.056(3) 0.042(3) -0.007(3) 0.010(3) -0.002(3)
C1 0.064(5) 0.061(4) 0.045(4) 0.001(4) 0.005(4) -0.011(3)
C2 0.077(5) 0.084(5) 0.068(5) 0.024(5) 0.009(4) -0.006(4)
C3 0.067(5) 0.098(6) 0.093(6) 0.024(5) 0.011(5) -0.021(5)
C4 0.086(6) 0.111(7) 0.102(7) 0.010(5) 0.047(5) -0.022(6)
C5 0.096(6) 0.090(6) 0.072(5) 0.003(5) 0.036(5) -0.007(4)
C6 0.056(4) 0.063(4) 0.050(4) -0.002(4) 0.015(3) -0.013(3)
C7 0.069(5) 0.077(5) 0.035(4) -0.012(4) 0.011(2) 0.003(3)
C8 0.068(5) 0.064(5) 0.065(5) 0.008(4) 0.017(4) 0.013(4)
C9 0.079(5) 0.093(6) 0.094(6) 0.037(5) 0.028(4) 0.034(5)
C10 0.112(8) 0.055(5) 0.204(11) 0.026(5) 0.084(7) 0.010(6)
C11 0.140(9) 0.095(7) 0.149(9) 0.022(7) 0.075(7) 0.027(7)
C12 0.160(9) 0.049(5) 0.150(9) 0.010(5) 0.051(7) -0.006(6)
C1' 0.067(5) 0.047(4) 0.048(4) -0.003(4) 0.007(4) 0.003(3)
C2' 0.094(6) 0.076(5) 0.055(4) -0.024(4) 0.002(4) -0.005(4)
C3' 0.081(5) 0.092(6) 0.069(5) -0.033(5) -0.006(4) 0.003(4)
C4' 0.081(5) 0.077(5) 0.071(5) -0.029(4) 0.009(4) 0.012(4)
C5' 0.076(5) 0.069(4) 0.047(4) -0.007(4) 0.011(4) 0.009(3)
C6' 0.050(4) 0.048(4) 0.037(3) -0.001(3) 0.002(3) 0.007(3)
C7' 0.067(4) 0.046(4) 0.039(4) 0.004(3) 0.013(3) 0.002(3)
C8' 0.058(4) 0.056(4) 0.064(5) 0.000(4) 0.009(4) 0.003(4)
C9' 0.069(5) 0.073(5) 0.077(5) -0.019(4) 0.008(4) -0.012(4)
C10' 0.082(6) 0.075(5) 0.104(6) -0.025(5) 0.021(5) -0.017(5)
C11' 0.125(7) 0.071(6) 0.095(6) -0.003(5) 0.034(5) -0.001(5)
C12' 0.150(8) 0.075(6) 0.125(8) -0.001(6) 0.059(6) -0.010(5)
O2W 0.146(5) 0.086(3) 0.064(3) -0.022(3) 0.039(3) -0.007(3)
O4W 0.433(36) 0.185(24) 0.115(12) 0.005(31) 0.006(18) 0.029(17)
O3W 0.274(27) 0.123(18) 0.551(50) 0.004(19) -0.023(27) -0.045(20)
O1W 0.251(7) 0.133(5) 0.082(4) 0.037(5) 0.026(4) 0.029(4)

loop_
_atom_type_symbol
_atom_type_description
_atom_type_scat_dispersion_real
_atom_type_scat_dispersion_imag
_atom_type_scat_source
C C 0.0033 0.0016 'International Tables Vol C Tables 4.2.6.8 and 6.1.1.4'
H H 0.0000 0.0000 'International Tables Vol C Tables 4.2.6.8 and 6.1.1.4'
N N 0.0061 0.0033 'International Tables Vol C Tables 4.2.6.8 and 6.1.1.4'
O O 0.0106 0.0060 'International Tables Vol C Tables 4.2.6.8 and 6.1.1.4'
Fe Fe 0.3463 0.8444 'International Tables Vol C Tables 4.2.6.8 and 6.1.1.4'
